data_4076590
loop_
_publ_author_name
'Bheemaraju, Amarnath'
'Lord, Richard L.'
'M\"uller, Peter'
'Groysman, Stanislav'

_publ_section_title
;
 Difference in the Reactivities of H- and Me-Substituted Dinucleating
 Bis(iminopyridine) Ligands with Nickel(0)
;
_journal_issue 6
_journal_name_full Organometallics
_journal_page_first 2120
_journal_paper_doi 10.1021/om300067z
_journal_volume 31
_journal_year 2012
_chemical_formula_sum 'C19.5 H26.25 N1.5 Ni0.75 O0.75'
_chemical_formula_weight 343.92
_chemical_name_common Ni2Lig2
_chemical_name_systematic
; 
 ? 
;
_space_group_IT_number 2
_symmetry_cell_setting triclinic
_symmetry_space_group_name_Hall '-P 1'
_symmetry_space_group_name_H-M 'P -1'
_atom_sites_solution_hydrogens geom
_atom_sites_solution_primary direct
_atom_sites_solution_secondary difmap
_audit_creation_method SHELXL-97
_cell_angle_alpha 91.4460(10)
_cell_angle_beta 97.4100(10)
_cell_angle_gamma 103.8740(10)
_cell_formula_units_Z 8
_cell_length_a 13.7434(11)
_cell_length_b 16.1755(13)
_cell_length_c 16.5521(14)
_cell_measurement_temperature 100(2)
_cell_volume 3536.4(5)
_computing_structure_refinement 'SHELXL-97 (Sheldrick, 1997)'
_computing_structure_solution 'SHELXS-97 (Sheldrick, 1990)'
_diffrn_ambient_temperature 100(2)
_diffrn_measured_fraction_theta_full 0.995
_diffrn_measured_fraction_theta_max 0.995
_diffrn_radiation_monochromator graphite
_diffrn_radiation_source 'fine-focus sealed tube'
_diffrn_radiation_type MoK\a
_diffrn_radiation_wavelength 0.71073
_diffrn_reflns_av_R_equivalents 0.0405
_diffrn_reflns_av_sigmaI/netI 0.0359
_diffrn_reflns_limit_h_max 18
_diffrn_reflns_limit_h_min -18
_diffrn_reflns_limit_k_max 21
_diffrn_reflns_limit_k_min -21
_diffrn_reflns_limit_l_max 21
_diffrn_reflns_limit_l_min -22
_diffrn_reflns_number 73874
_diffrn_reflns_theta_full 28.36
_diffrn_reflns_theta_max 28.36
_diffrn_reflns_theta_min 1.24
_exptl_absorpt_coefficient_mu 0.841
_exptl_absorpt_correction_T_max 0.8498
_exptl_absorpt_correction_T_min 0.8172
_exptl_absorpt_correction_type empirical
_exptl_absorpt_process_details SADABS
_exptl_crystal_colour purple
_exptl_crystal_density_diffrn 1.254
_exptl_crystal_density_method 'not measured'
_exptl_crystal_description block
_exptl_crystal_F_000 1416
_exptl_crystal_size_max 0.25
_exptl_crystal_size_mid 0.20
_exptl_crystal_size_min 0.20
_refine_diff_density_max 1.806
_refine_diff_density_min -0.751
_refine_diff_density_rms 0.081
_refine_ls_extinction_method none
_refine_ls_goodness_of_fit_ref 1.034
_refine_ls_hydrogen_treatment constr
_refine_ls_matrix_type full
_refine_ls_number_parameters 869
_refine_ls_number_reflns 17589
_refine_ls_number_restraints 2
_refine_ls_restrained_S_all 1.034
_refine_ls_R_factor_all 0.0646
_refine_ls_R_factor_gt 0.0480
_refine_ls_shift/su_max 0.001
_refine_ls_shift/su_mean 0.000
_refine_ls_structure_factor_coef Fsqd
_refine_ls_weighting_details 'calc w=1/[\s^2^(Fo^2^)+(0.0639P)^2^+3.9639P] where P=(Fo^2^+2Fc^2^)/3'
_refine_ls_weighting_scheme calc
_refine_ls_wR_factor_gt 0.1221
_refine_ls_wR_factor_ref 0.1334
_reflns_number_gt 13881
_reflns_number_total 17589
_reflns_threshold_expression >2sigma(I)
_cod_data_source_file om300067z_si_001.cif
_cod_data_source_block 11122_0m
_cod_original_sg_symbol_H-M P-1
_cod_original_formula_sum 'C19.5 H26.25 N1.50 Ni0.75 O0.75'
_cod_database_code 4076590

loop_
_symmetry_equiv_pos_as_xyz
'x, y, z'
'-x, -y, -z'

loop_
_atom_site_label
_atom_site_type_symbol
_atom_site_fract_x
_atom_site_fract_y
_atom_site_fract_z
_atom_site_U_iso_or_equiv
_atom_site_adp_type
_atom_site_occupancy
_atom_site_symmetry_multiplicity
_atom_site_calc_flag
_atom_site_refinement_flags
_atom_site_disorder_assembly
_atom_site_disorder_group
Ni1 Ni 0.29245(2) 0.333850(18) 0.475559(18) 0.02027(8) Uani 1 1 d . . .
Ni2 Ni 0.36603(2) -0.043251(19) 0.164994(18) 0.02267(8) Uani 1 1 d . . .
Ni3 Ni 0.73060(2) 0.458884(19) 0.094581(19) 0.02381(8) Uani 1 1 d . . .
N7 N 0.20706(14) 0.22966(12) 0.50230(12) 0.0207(4) Uani 1 1 d . . .
N11 N 0.75837(16) 0.51426(13) 0.20185(13) 0.0260(4) Uani 1 1 d . . .
N9 N 0.63029(15) 0.38544(13) 0.01491(13) 0.0258(4) Uani 1 1 d . . .
O1 O 0.84338(14) 0.36807(13) 0.73502(12) 0.0372(4) Uani 1 1 d . . .
C75 C 0.5818(5) 0.1675(4) 0.3115(3) 0.117(3) Uani 1 1 d . . .
H75A H 0.5662 0.1108 0.2821 0.140 Uiso 1 1 calc R . .
H75B H 0.5213 0.1909 0.3024 0.140 Uiso 1 1 calc R . .
C77 C 0.6944(5) 0.2310(3) 0.4220(3) 0.0957(19) Uani 1 1 d . . .
H77A H 0.6762 0.2704 0.4610 0.115 Uiso 1 1 calc R . .
H77B H 0.7524 0.2112 0.4494 0.115 Uiso 1 1 calc R . .
C71 C 0.4660(2) -0.08581(16) 0.30827(15) 0.0280(5) Uani 1 1 d . . .
C28 C 0.2582(2) 0.03773(16) 0.05363(15) 0.0287(5) Uani 1 1 d . . .
C74 C 0.6631(4) 0.2216(4) 0.2843(3) 0.102(2) Uani 1 1 d . . .
H74A H 0.6395 0.2582 0.2429 0.123 Uiso 1 1 calc R . .
H74B H 0.7048 0.1886 0.2595 0.123 Uiso 1 1 calc R . .
C14 C 0.3181(2) 0.11296(15) 0.42793(15) 0.0271(5) Uani 1 1 d . . .
H14 H 0.3525 0.1707 0.4233 0.033 Uiso 1 1 calc R . .
C58 C 0.78256(18) 0.60276(16) 0.20249(16) 0.0268(5) Uani 1 1 d . . .
C48 C 0.5034(2) 0.26565(19) -0.10264(18) 0.0355(6) Uani 1 1 d . . .
H48 H 0.4597 0.2253 -0.1421 0.043 Uiso 1 1 calc R . .
C59 C 0.77533(19) 0.63430(16) 0.12330(17) 0.0288(5) Uani 1 1 d . . .
C34 C 0.31474(19) 0.24855(15) 0.26114(15) 0.0265(5) Uani 1 1 d . . .
H34 H 0.2672 0.2352 0.2986 0.032 Uiso 1 1 calc R . .
N2 N 0.34686(16) 0.04969(13) 0.10145(13) 0.0261(4) Uani 1 1 d . . .
C31 C 0.4201(2) 0.13194(16) 0.10212(16) 0.0296(5) Uani 1 1 d . . .
H31A H 0.4209 0.1500 0.0455 0.036 Uiso 1 1 calc R . .
H31B H 0.4884 0.1249 0.1225 0.036 Uiso 1 1 calc R . .
N1 N 0.23327(16) -0.09628(13) 0.10992(13) 0.0267(4) Uani 1 1 d . . .
C1 C -0.0169(2) 0.29701(18) 0.41222(16) 0.0316(6) Uani 1 1 d . . .
H1 H -0.0728 0.2500 0.4154 0.038 Uiso 1 1 calc R . .
C2 C -0.0326(2) 0.36913(19) 0.37729(18) 0.0363(6) Uani 1 1 d . . .
H2 H -0.0991 0.3734 0.3573 0.044 Uiso 1 1 calc R . .
C6 C 0.10791(18) 0.22117(15) 0.48328(15) 0.0243(5) Uani 1 1 d . . .
N8 N 0.16460(15) 0.35908(12) 0.43901(12) 0.0236(4) Uani 1 1 d . . .
C62 C 1.02526(18) 0.60675(16) -0.04329(15) 0.0258(5) Uani 1 1 d . . .
H62 H 1.0813 0.5910 -0.0136 0.031 Uiso 1 1 calc R . .
C64 C 0.8628(2) 0.65571(19) -0.12658(17) 0.0357(6) Uani 1 1 d . . .
H64 H 0.8078 0.6740 -0.1551 0.043 Uiso 1 1 calc R . .
C0H C 0.08181(18) 0.29184(16) 0.44361(15) 0.0245(5) Uani 1 1 d . . .
C41 C 0.50085(18) 0.38150(16) 0.51504(17) 0.0286(5) Uani 1 1 d . . .
C15 C 0.2901(2) -0.10495(15) 0.32010(16) 0.0274(5) Uani 1 1 d . . .
H15A H 0.2968 -0.1559 0.3502 0.033 Uiso 1 1 calc R . .
H15B H 0.2264 -0.1211 0.2815 0.033 Uiso 1 1 calc R . .
C40 C 0.5669(2) 0.44245(18) 0.38685(19) 0.0376(6) Uani 1 1 d . . .
H40A H 0.5945 0.3977 0.3645 0.056 Uiso 1 1 calc R . .
H40B H 0.6201 0.4818 0.4241 0.056 Uiso 1 1 calc R . .
H40C H 0.5417 0.4738 0.3422 0.056 Uiso 1 1 calc R . .
C3 C 0.0514(2) 0.43683(18) 0.37146(18) 0.0366(6) Uani 1 1 d . . .
H3 H 0.0426 0.4873 0.3466 0.044 Uiso 1 1 calc R . .
N4 N 0.41452(15) 0.35303(13) 0.55131(13) 0.0258(4) Uani 1 1 d . . .
C23 C 0.1737(2) -0.17430(16) 0.12094(17) 0.0314(5) Uani 1 1 d . . .
H23 H 0.2007 -0.2102 0.1574 0.038 Uiso 1 1 calc R . .
C63 C 0.9521(2) 0.66641(19) -0.15963(17) 0.0341(6) Uani 1 1 d . . .
H63 H 0.9573 0.6914 -0.2107 0.041 Uiso 1 1 calc R . .
C33 C 0.3279(2) 0.18397(15) 0.20965(15) 0.0275(5) Uani 1 1 d . . .
H33 H 0.2889 0.1272 0.2120 0.033 Uiso 1 1 calc R . .
C49 C 0.5804(2) 0.24388(17) -0.05392(17) 0.0314(6) Uani 1 1 d . . .
H49 H 0.5912 0.1883 -0.0600 0.038 Uiso 1 1 calc R . .
C42 C 0.5977(2) 0.38588(18) 0.55830(19) 0.0368(6) Uani 1 1 d . . .
H42 H 0.6561 0.4045 0.5322 0.044 Uiso 1 1 calc R . .
C20 C 0.7141(2) -0.0285(2) 0.2259(2) 0.0482(8) Uani 1 1 d . . .
H20 H 0.7841 -0.0249 0.2410 0.058 Uiso 1 1 calc R . .
C65 C 0.85189(19) 0.61853(16) -0.05212(16) 0.0268(5) Uani 1 1 d . . .
C51 C 0.72761(19) 0.28975(15) 0.06023(15) 0.0262(5) Uani 1 1 d . . .
C55 C 0.8015(2) 0.52505(19) 0.34813(17) 0.0334(6) Uani 1 1 d . . .
H55 H 0.8092 0.4969 0.3974 0.040 Uiso 1 1 calc R . .
C54 C 0.76898(19) 0.47858(17) 0.27455(16) 0.0295(5) Uani 1 1 d . . .
H54 H 0.7532 0.4181 0.2749 0.035 Uiso 1 1 calc R . .
C46 C 0.55438(19) 0.40522(17) -0.03590(16) 0.0302(5) Uani 1 1 d . . .
H46 H 0.5456 0.4616 -0.0312 0.036 Uiso 1 1 calc R . .
N12 N 0.75328(15) 0.57404(14) 0.06263(13) 0.0271(4) Uani 1 1 d . . .
C53 C 0.8709(2) 0.35306(17) 0.16009(15) 0.0280(5) Uani 1 1 d . . .
H53A H 0.8552 0.2980 0.1864 0.034 Uiso 1 1 calc R . .
H53B H 0.8854 0.3993 0.2036 0.034 Uiso 1 1 calc R . .
C29 C 0.2293(2) 0.10551(18) 0.00206(18) 0.0386(6) Uani 1 1 d . . .
H29A H 0.2219 0.1525 0.0375 0.058 Uiso 1 1 calc R . .
H29B H 0.1651 0.0813 -0.0329 0.058 Uiso 1 1 calc R . .
H29C H 0.2822 0.1270 -0.0320 0.058 Uiso 1 1 calc R . .
O2 O 0.7207(3) 0.2727(2) 0.3542(2) 0.0984(13) Uani 1 1 d . . .
C11 C 0.22188(19) -0.05606(15) 0.44175(16) 0.0286(5) Uani 1 1 d . . .
H11 H 0.1895 -0.1140 0.4476 0.034 Uiso 1 1 calc R . .
C24 C 0.0766(2) -0.20364(19) 0.08209(19) 0.0386(6) Uani 1 1 d . . .
H24 H 0.0374 -0.2583 0.0922 0.046 Uiso 1 1 calc R . .
N3 N 0.38396(15) 0.38355(12) 0.40249(12) 0.0236(4) Uani 1 1 d . . .
C61 C 0.93476(19) 0.59522(16) -0.01022(15) 0.0264(5) Uani 1 1 d . . .
H61 H 0.9298 0.5712 0.0413 0.032 Uiso 1 1 calc R . .
C8 C 0.24232(19) 0.16193(15) 0.54570(15) 0.0246(5) Uani 1 1 d . . .
H8A H 0.1930 0.1364 0.5823 0.029 Uiso 1 1 calc R . .
H8B H 0.3079 0.1871 0.5800 0.029 Uiso 1 1 calc R . .
C32 C 0.39763(19) 0.20198(15) 0.15470(15) 0.0262(5) Uani 1 1 d . . .
C26 C 0.0926(2) -0.07250(19) 0.01624(18) 0.0372(6) Uani 1 1 d . . .
H26 H 0.0654 -0.0364 -0.0198 0.045 Uiso 1 1 calc R . .
C39 C 0.48144(18) 0.40265(15) 0.43256(16) 0.0276(5) Uani 1 1 d . . .
C69 C 0.8628(2) 0.40678(19) 0.81545(17) 0.0343(6) Uani 1 1 d . . .
H69A H 0.9096 0.4640 0.8166 0.041 Uiso 1 1 calc R . .
H69B H 0.8950 0.3716 0.8534 0.041 Uiso 1 1 calc R . .
C13 C 0.3309(2) 0.04966(16) 0.37468(16) 0.0278(5) Uani 1 1 d . . .
H13 H 0.3734 0.0649 0.3337 0.033 Uiso 1 1 calc R . .
C44 C 0.5209(2) 0.33877(19) 0.67535(18) 0.0377(6) Uani 1 1 d . . .
H44 H 0.5263 0.3254 0.7311 0.045 Uiso 1 1 calc R . .
N5 N 0.37505(16) -0.08044(12) 0.27356(13) 0.0248(4) Uani 1 1 d . . .
C12 C 0.28249(18) -0.03533(15) 0.38049(15) 0.0233(5) Uani 1 1 d . . .
C4 C 0.1464(2) 0.42931(16) 0.40206(16) 0.0293(5) Uani 1 1 d . . .
H4 H 0.2025 0.4755 0.3972 0.035 Uiso 1 1 calc R . .
C37 C 0.4507(2) 0.28614(16) 0.14994(17) 0.0312(6) Uani 1 1 d . . .
H37 H 0.4966 0.2998 0.1112 0.037 Uiso 1 1 calc R . .
C56 C 0.8229(2) 0.61413(19) 0.34935(17) 0.0363(6) Uani 1 1 d . . .
H56 H 0.8438 0.6474 0.3995 0.044 Uiso 1 1 calc R . .
C25 C 0.0360(2) -0.1520(2) 0.02714(19) 0.0401(7) Uani 1 1 d . . .
H25 H -0.0302 -0.1721 -0.0021 0.048 Uiso 1 1 calc R . .
C27 C 0.1913(2) -0.04395(17) 0.05834(16) 0.0290(5) Uani 1 1 d . . .
C57 C 0.8133(2) 0.65226(17) 0.27703(18) 0.0333(6) Uani 1 1 d . . .
H57 H 0.8273 0.7127 0.2769 0.040 Uiso 1 1 calc R . .
C50 C 0.64433(18) 0.30417(15) 0.00589(15) 0.0252(5) Uani 1 1 d . . .
C47 C 0.4897(2) 0.34908(19) -0.09352(18) 0.0358(6) Uani 1 1 d . . .
H47 H 0.4368 0.3658 -0.1267 0.043 Uiso 1 1 calc R . .
C70 C 0.7644(2) 0.4145(2) 0.84154(19) 0.0420(7) Uani 1 1 d . . .
H70A H 0.7362 0.4538 0.8070 0.063 Uiso 1 1 calc R . .
H70B H 0.7763 0.4364 0.8986 0.063 Uiso 1 1 calc R . .
H70C H 0.7166 0.3583 0.8360 0.063 Uiso 1 1 calc R . .
C22 C 0.5759(2) -0.01500(16) 0.12774(16) 0.0298(5) Uani 1 1 d . . .
H22 H 0.5523 -0.0007 0.0747 0.036 Uiso 1 1 calc R . .
N6 N 0.50677(16) -0.04210(13) 0.17944(13) 0.0252(4) Uani 1 1 d . . .
C18 C 0.5430(2) -0.06153(16) 0.25714(16) 0.0285(5) Uani 1 1 d . . .
C68 C 0.9285(2) 0.34507(19) 0.71002(18) 0.0377(6) Uani 1 1 d . . .
H68A H 0.9446 0.2982 0.7424 0.045 Uiso 1 1 calc R . .
H68B H 0.9881 0.3945 0.7189 0.045 Uiso 1 1 calc R . .
C19 C 0.6467(2) -0.0549(2) 0.2798(2) 0.0427(7) Uani 1 1 d . . .
H19 H 0.6704 -0.0687 0.3330 0.051 Uiso 1 1 calc R . .
C21 C 0.6780(2) -0.00720(19) 0.14823(19) 0.0379(6) Uani 1 1 d . . .
H21 H 0.7234 0.0124 0.1102 0.046 Uiso 1 1 calc R . .
C67 C 0.9043(3) 0.3167(2) 0.6208(2) 0.0480(8) Uani 1 1 d . . .
H67A H 0.8420 0.2710 0.6119 0.072 Uiso 1 1 calc R . .
H67B H 0.9601 0.2956 0.6038 0.072 Uiso 1 1 calc R . .
H67C H 0.8950 0.3650 0.5888 0.072 Uiso 1 1 calc R . .
C35 C 0.37009(19) 0.33214(15) 0.25858(15) 0.0243(5) Uani 1 1 d . . .
C9 C 0.25521(17) 0.09253(14) 0.48790(14) 0.0219(4) Uani 1 1 d . . .
C10 C 0.20822(19) 0.00731(16) 0.49456(16) 0.0278(5) Uani 1 1 d . . .
H10 H 0.1661 -0.0080 0.5357 0.033 Uiso 1 1 calc R . .
C52 C 0.7493(2) 0.20333(16) 0.06852(18) 0.0343(6) Uani 1 1 d . . .
H52A H 0.8203 0.2074 0.0626 0.051 Uiso 1 1 calc R . .
H52B H 0.7054 0.1632 0.0260 0.051 Uiso 1 1 calc R . .
H52C H 0.7364 0.1831 0.1224 0.051 Uiso 1 1 calc R . .
N10 N 0.78161(16) 0.35947(13) 0.10406(13) 0.0252(4) Uani 1 1 d . . .
C66 C 0.7491(2) 0.60001(18) -0.02125(17) 0.0314(5) Uani 1 1 d . . .
H66A H 0.7227 0.6518 -0.0249 0.038 Uiso 1 1 calc R . .
H66B H 0.7012 0.5543 -0.0573 0.038 Uiso 1 1 calc R . .
C43 C 0.6079(2) 0.3637(2) 0.63717(19) 0.0403(7) Uani 1 1 d . . .
H43 H 0.6728 0.3651 0.6658 0.048 Uiso 1 1 calc R . .
C76 C 0.6110(5) 0.1605(5) 0.3988(3) 0.148(4) Uani 1 1 d . . .
H76A H 0.5546 0.1630 0.4296 0.177 Uiso 1 1 calc R . .
H76B H 0.6306 0.1062 0.4088 0.177 Uiso 1 1 calc R . .
C36 C 0.4371(2) 0.35021(16) 0.20128(17) 0.0310(5) Uani 1 1 d . . .
H36 H 0.4740 0.4074 0.1974 0.037 Uiso 1 1 calc R . .
C60 C 0.7911(3) 0.72788(18) 0.1101(2) 0.0417(7) Uani 1 1 d . . .
H60A H 0.8362 0.7434 0.0687 0.063 Uiso 1 1 calc R . .
H60B H 0.8215 0.7608 0.1615 0.063 Uiso 1 1 calc R . .
H60C H 0.7258 0.7404 0.0915 0.063 Uiso 1 1 calc R . .
C45 C 0.4274(2) 0.33391(17) 0.63091(16) 0.0316(6) Uani 1 1 d . . .
H45 H 0.3690 0.3163 0.6573 0.038 Uiso 1 1 calc R . .
C17 C 0.4874(2) -0.1126(2) 0.39379(17) 0.0379(6) Uani 1 1 d . . .
H17A H 0.4495 -0.0873 0.4297 0.057 Uiso 1 1 calc R . .
H17B H 0.5600 -0.0930 0.4133 0.057 Uiso 1 1 calc R . .
H17C H 0.4667 -0.1749 0.3942 0.057 Uiso 1 1 calc R . .
C7 C 0.0291(2) 0.14515(18) 0.5026(2) 0.0387(7) Uani 1 1 d . . .
H7A H 0.0421 0.0930 0.4797 0.058 Uiso 1 1 calc R . .
H7B H -0.0381 0.1503 0.4787 0.058 Uiso 1 1 calc R . .
H7C H 0.0318 0.1426 0.5619 0.058 Uiso 1 1 calc R . .
C38 C 0.3545(2) 0.40036(15) 0.31670(16) 0.0273(5) Uani 1 1 d . . .
H38A H 0.3954 0.4567 0.3045 0.033 Uiso 1 1 calc R . .
H38B H 0.2824 0.4022 0.3084 0.033 Uiso 1 1 calc R . .
C78 C 1.03482(19) 0.64103(16) -0.11915(15) 0.0268(5) Uani 1 1 d . . .
C97 C 1.0385(5) 0.9919(4) 0.6771(4) 0.0609(17) Uiso 0.647(7) 1 d P A 1
C98 C 0.9963(8) 0.8993(6) 0.7104(6) 0.091(3) Uiso 0.647(7) 1 d P A 1
C96 C 1.0060(8) 1.0539(7) 0.7267(7) 0.105(3) Uiso 0.647(7) 1 d P A 1
O3 O 0.9691(10) 0.9067(7) 0.7887(7) 0.176(4) Uiso 0.647(7) 1 d P A 1
C95 C 0.9383(7) 1.0025(6) 0.7760(5) 0.085(2) Uiso 0.647(7) 1 d P A 1
O5 O 1.0436(5) 0.9888(4) 0.8279(4) 0.051(2) Uiso 0.353(7) 1 d P A 2
C87 C 1.0363(15) 0.8997(11) 0.8026(11) 0.094(5) Uiso 0.353(7) 1 d P A 2
C86 C 0.9880(9) 1.0321(7) 0.7774(7) 0.054(3) Uiso 0.353(7) 1 d PD A 2
C93 C 0.9679(13) 0.9772(10) 0.6964(9) 0.086(4) Uiso 0.353(7) 1 d PD A 2
C94 C 0.937(3) 0.8825(16) 0.714(3) 0.208(16) Uiso 0.353(7) 1 d PD A 2

loop_
_atom_site_aniso_label
_atom_site_aniso_U_11
_atom_site_aniso_U_22
_atom_site_aniso_U_33
_atom_site_aniso_U_23
_atom_site_aniso_U_13
_atom_site_aniso_U_12
Ni1 0.01688(14) 0.02115(14) 0.02185(15) -0.00169(11) 0.00294(11) 0.00300(11)
Ni2 0.02646(16) 0.02168(14) 0.02046(15) -0.00004(11) 0.00350(12) 0.00706(12)
Ni3 0.02343(15) 0.02428(15) 0.02434(16) -0.00052(11) 0.00586(12) 0.00592(12)
N7 0.0204(9) 0.0210(9) 0.0211(10) -0.0001(7) 0.0038(7) 0.0058(7)
N11 0.0252(10) 0.0281(10) 0.0258(11) -0.0011(8) 0.0079(8) 0.0065(8)
N9 0.0229(10) 0.0275(10) 0.0279(11) -0.0021(8) 0.0090(8) 0.0053(8)
O1 0.0282(10) 0.0483(12) 0.0336(11) -0.0058(9) 0.0035(8) 0.0076(9)
C75 0.136(5) 0.096(4) 0.061(3) 0.024(3) -0.028(3) -0.061(4)
C77 0.120(4) 0.085(3) 0.051(3) -0.001(2) -0.030(3) -0.013(3)
C71 0.0343(13) 0.0275(12) 0.0242(12) 0.0033(9) 0.0055(10) 0.0108(10)
C28 0.0385(14) 0.0305(12) 0.0221(12) -0.0005(9) 0.0062(10) 0.0174(11)
C74 0.094(4) 0.126(5) 0.062(3) 0.026(3) 0.015(3) -0.028(3)
C14 0.0324(13) 0.0212(11) 0.0271(13) 0.0037(9) 0.0095(10) 0.0025(10)
C58 0.0219(11) 0.0275(12) 0.0324(13) -0.0016(10) 0.0072(10) 0.0075(9)
C48 0.0254(13) 0.0436(15) 0.0332(14) -0.0066(12) 0.0058(11) 0.0001(11)
C59 0.0239(12) 0.0261(12) 0.0384(15) 0.0007(10) 0.0077(10) 0.0082(10)
C34 0.0301(12) 0.0256(11) 0.0245(12) 0.0040(9) 0.0106(10) 0.0041(10)
N2 0.0321(11) 0.0237(10) 0.0249(11) -0.0007(8) 0.0075(9) 0.0096(8)
C31 0.0389(14) 0.0262(12) 0.0281(13) 0.0054(10) 0.0153(11) 0.0101(11)
N1 0.0289(11) 0.0273(10) 0.0252(11) -0.0044(8) 0.0035(8) 0.0104(9)
C1 0.0250(12) 0.0385(14) 0.0294(14) 0.0006(11) -0.0001(10) 0.0062(11)
C2 0.0295(13) 0.0470(16) 0.0337(15) 0.0003(12) -0.0028(11) 0.0161(12)
C6 0.0203(11) 0.0261(11) 0.0251(12) 0.0001(9) 0.0039(9) 0.0028(9)
N8 0.0231(10) 0.0236(9) 0.0236(10) -0.0014(8) 0.0031(8) 0.0052(8)
C62 0.0234(11) 0.0288(12) 0.0243(12) 0.0021(9) 0.0004(9) 0.0064(9)
C64 0.0309(13) 0.0479(16) 0.0309(14) 0.0093(12) 0.0003(11) 0.0162(12)
C0H 0.0211(11) 0.0290(12) 0.0228(12) -0.0021(9) 0.0028(9) 0.0056(9)
C41 0.0194(11) 0.0265(12) 0.0360(14) -0.0107(10) 0.0025(10) -0.0001(9)
C15 0.0308(13) 0.0221(11) 0.0288(13) 0.0013(9) 0.0105(10) 0.0020(10)
C40 0.0280(13) 0.0350(14) 0.0452(17) -0.0031(12) 0.0130(12) -0.0046(11)
C3 0.0424(16) 0.0349(14) 0.0364(15) 0.0044(11) 0.0023(12) 0.0185(12)
N4 0.0208(10) 0.0270(10) 0.0278(11) -0.0050(8) 0.0014(8) 0.0042(8)
C23 0.0341(14) 0.0273(12) 0.0320(14) -0.0047(10) 0.0055(11) 0.0062(11)
C63 0.0338(14) 0.0454(15) 0.0264(13) 0.0081(11) 0.0052(11) 0.0150(12)
C33 0.0347(13) 0.0224(11) 0.0261(12) 0.0022(9) 0.0117(10) 0.0041(10)
C49 0.0323(13) 0.0280(12) 0.0325(14) -0.0045(10) 0.0110(11) 0.0020(10)
C42 0.0204(12) 0.0394(15) 0.0451(17) -0.0147(12) -0.0007(11) 0.0012(11)
C20 0.0308(15) 0.068(2) 0.051(2) 0.0130(16) 0.0085(13) 0.0198(15)
C65 0.0244(12) 0.0280(12) 0.0277(13) 0.0008(9) 0.0013(10) 0.0069(10)
C51 0.0301(12) 0.0245(11) 0.0264(12) 0.0010(9) 0.0119(10) 0.0075(10)
C55 0.0292(13) 0.0464(15) 0.0256(13) -0.0001(11) 0.0107(10) 0.0081(12)
C54 0.0284(12) 0.0331(13) 0.0293(13) 0.0005(10) 0.0109(10) 0.0082(10)
C46 0.0251(12) 0.0351(13) 0.0325(14) -0.0012(10) 0.0069(10) 0.0105(10)
N12 0.0229(10) 0.0303(10) 0.0302(11) 0.0034(8) 0.0059(8) 0.0094(8)
C53 0.0324(13) 0.0308(12) 0.0234(12) 0.0032(9) 0.0072(10) 0.0106(10)
C29 0.0529(18) 0.0358(14) 0.0337(15) 0.0024(11) 0.0046(13) 0.0245(13)
O2 0.075(2) 0.069(2) 0.113(3) 0.0348(19) -0.038(2) -0.0311(16)
C11 0.0294(13) 0.0211(11) 0.0352(14) 0.0037(10) 0.0131(11) 0.0014(10)
C24 0.0313(14) 0.0354(14) 0.0461(17) -0.0101(12) 0.0073(12) 0.0023(12)
N3 0.0237(10) 0.0205(9) 0.0255(10) -0.0036(7) 0.0051(8) 0.0028(8)
C61 0.0258(12) 0.0287(12) 0.0235(12) 0.0026(9) 0.0006(9) 0.0057(10)
C8 0.0284(12) 0.0251(11) 0.0218(12) 0.0033(9) 0.0059(9) 0.0083(9)
C32 0.0326(13) 0.0244(11) 0.0242(12) 0.0051(9) 0.0089(10) 0.0094(10)
C26 0.0347(14) 0.0452(16) 0.0361(15) -0.0042(12) 0.0012(12) 0.0209(13)
C39 0.0228(11) 0.0231(11) 0.0347(14) -0.0048(10) 0.0065(10) 0.0008(9)
C69 0.0295(13) 0.0416(15) 0.0286(14) -0.0030(11) -0.0004(11) 0.0055(11)
C13 0.0323(13) 0.0258(12) 0.0264(13) 0.0047(9) 0.0130(10) 0.0042(10)
C44 0.0383(15) 0.0423(15) 0.0295(14) -0.0073(11) -0.0073(12) 0.0111(13)
N5 0.0288(10) 0.0219(9) 0.0245(10) -0.0003(8) 0.0074(8) 0.0060(8)
C12 0.0235(11) 0.0224(11) 0.0249(12) 0.0033(9) 0.0069(9) 0.0050(9)
C4 0.0332(13) 0.0249(11) 0.0313(13) 0.0004(10) 0.0067(11) 0.0088(10)
C37 0.0360(14) 0.0279(12) 0.0326(14) 0.0062(10) 0.0179(11) 0.0061(11)
C56 0.0311(14) 0.0468(16) 0.0306(14) -0.0107(12) 0.0085(11) 0.0080(12)
C25 0.0271(13) 0.0469(16) 0.0452(17) -0.0128(13) 0.0012(12) 0.0104(12)
C27 0.0317(13) 0.0331(13) 0.0263(13) -0.0035(10) 0.0040(10) 0.0166(11)
C57 0.0297(13) 0.0310(13) 0.0392(15) -0.0100(11) 0.0084(11) 0.0067(11)
C50 0.0247(11) 0.0278(11) 0.0237(12) -0.0003(9) 0.0100(9) 0.0043(9)
C47 0.0238(12) 0.0459(16) 0.0365(15) -0.0016(12) 0.0042(11) 0.0068(11)
C70 0.0352(15) 0.0528(18) 0.0349(16) -0.0063(13) 0.0042(12) 0.0063(13)
C22 0.0370(14) 0.0287(12) 0.0271(13) 0.0018(10) 0.0118(11) 0.0110(11)
N6 0.0294(10) 0.0245(10) 0.0236(10) -0.0003(8) 0.0065(8) 0.0090(8)
C18 0.0319(13) 0.0317(12) 0.0251(13) 0.0037(10) 0.0051(10) 0.0129(11)
C68 0.0366(15) 0.0388(15) 0.0403(16) 0.0050(12) 0.0122(12) 0.0104(12)
C19 0.0349(15) 0.062(2) 0.0369(16) 0.0144(14) 0.0055(12) 0.0209(14)
C21 0.0371(15) 0.0412(15) 0.0412(16) 0.0049(12) 0.0173(13) 0.0141(12)
C67 0.0454(18) 0.0436(17) 0.0508(19) -0.0115(14) 0.0184(15) -0.0020(14)
C35 0.0276(12) 0.0223(11) 0.0231(12) 0.0029(9) 0.0042(9) 0.0061(9)
C9 0.0221(11) 0.0223(10) 0.0223(11) 0.0038(8) 0.0042(9) 0.0067(9)
C10 0.0276(12) 0.0260(12) 0.0320(13) 0.0059(10) 0.0146(10) 0.0053(10)
C52 0.0446(16) 0.0263(12) 0.0348(15) 0.0018(10) 0.0103(12) 0.0120(11)
N10 0.0281(10) 0.0266(10) 0.0229(10) 0.0018(8) 0.0098(8) 0.0074(8)
C66 0.0261(12) 0.0373(14) 0.0320(14) 0.0057(11) 0.0024(10) 0.0104(11)
C43 0.0251(13) 0.0459(16) 0.0454(17) -0.0155(13) -0.0101(12) 0.0095(12)
C76 0.107(5) 0.214(8) 0.055(3) 0.037(4) -0.015(3) -0.080(5)
C36 0.0351(14) 0.0227(11) 0.0346(14) 0.0042(10) 0.0138(11) 0.0012(10)
C60 0.0495(18) 0.0275(13) 0.0501(18) 0.0035(12) 0.0119(14) 0.0106(12)
C45 0.0305(13) 0.0355(13) 0.0275(13) -0.0054(10) 0.0007(10) 0.0081(11)
C17 0.0442(16) 0.0459(16) 0.0296(14) 0.0102(12) 0.0084(12) 0.0204(13)
C7 0.0260(13) 0.0335(14) 0.0550(19) 0.0123(13) 0.0074(12) 0.0020(11)
C38 0.0324(13) 0.0201(11) 0.0299(13) 0.0027(9) 0.0083(10) 0.0054(10)
C78 0.0295(12) 0.0276(12) 0.0235(12) 0.0005(9) 0.0023(10) 0.0085(10)

loop_
_atom_type_symbol
_atom_type_description
_atom_type_scat_dispersion_real
_atom_type_scat_dispersion_imag
_atom_type_scat_source
C C 0.0033 0.0016 'International Tables Vol C Tables 4.2.6.8 and 6.1.1.4'
H H 0.0000 0.0000 'International Tables Vol C Tables 4.2.6.8 and 6.1.1.4'
N N 0.0061 0.0033 'International Tables Vol C Tables 4.2.6.8 and 6.1.1.4'
O O 0.0106 0.0060 'International Tables Vol C Tables 4.2.6.8 and 6.1.1.4'
Ni Ni 0.3393 1.1124 'International Tables Vol C Tables 4.2.6.8 and 6.1.1.4'

loop_
_geom_angle_atom_site_label_1
_geom_angle_atom_site_label_2
_geom_angle_atom_site_label_3
_geom_angle
_geom_angle_site_symmetry_1
_geom_angle_site_symmetry_3
N7 Ni1 N3 144.01(8) . .
N7 Ni1 N4 106.34(9) . .
N3 Ni1 N4 82.65(9) . .
N7 Ni1 N8 82.33(8) . .
N3 Ni1 N8 107.18(9) . .
N4 Ni1 N8 150.43(9) . .
N2 Ni2 N5 143.31(9) . .
N2 Ni2 N6 108.66(9) . .
N5 Ni2 N6 82.33(9) . .
N2 Ni2 N1 82.34(9) . .
N5 Ni2 N1 107.89(9) . .
N6 Ni2 N1 146.73(9) . .
N10 Ni3 N12 146.55(9) . .
N10 Ni3 N11 105.84(9) . .
N12 Ni3 N11 82.26(9) . .
N10 Ni3 N9 82.12(9) . .
N12 Ni3 N9 109.57(9) . .
N11 Ni3 N9 145.90(9) . .
C6 N7 C8 118.7(2) . .
C6 N7 Ni1 116.19(16) . .
C8 N7 Ni1 125.03(15) . .
C54 N11 C58 117.4(2) . .
C54 N11 Ni3 128.10(18) . .
C58 N11 Ni3 114.01(17) . .
C46 N9 C50 117.5(2) . .
C46 N9 Ni3 128.60(18) . .
C50 N9 Ni3 113.73(17) . .
C68 O1 C69 113.1(2) . .
C74 C75 C76 106.5(4) . .
C74 C75 H75A 110.4 . .
C76 C75 H75A 110.4 . .
C74 C75 H75B 110.4 . .
C76 C75 H75B 110.4 . .
H75A C75 H75B 108.6 . .
O2 C77 C76 109.4(4) . .
O2 C77 H77A 109.8 . .
C76 C77 H77A 109.8 . .
O2 C77 H77B 109.8 . .
C76 C77 H77B 109.8 . .
H77A C77 H77B 108.2 . .
N5 C71 C18 113.5(2) . .
N5 C71 C17 123.8(2) . .
C18 C71 C17 122.7(2) . .
N2 C28 C27 114.1(2) . .
N2 C28 C29 123.0(2) . .
C27 C28 C29 122.8(2) . .
C75 C74 O2 106.6(4) . .
C75 C74 H74A 110.4 . .
O2 C74 H74A 110.4 . .
C75 C74 H74B 110.4 . .
O2 C74 H74B 110.4 . .
H74A C74 H74B 108.6 . .
C13 C14 C9 120.7(2) . .
C13 C14 H14 119.7 . .
C9 C14 H14 119.7 . .
N11 C58 C57 120.4(2) . .
N11 C58 C59 113.3(2) . .
C57 C58 C59 126.3(2) . .
C49 C48 C47 119.1(3) . .
C49 C48 H48 120.5 . .
C47 C48 H48 120.5 . .
N12 C59 C58 114.3(2) . .
N12 C59 C60 123.6(3) . .
C58 C59 C60 122.1(2) . .
C35 C34 C33 121.0(2) . .
C35 C34 H34 119.5 . .
C33 C34 H34 119.5 . .
C28 N2 C31 118.4(2) . .
C28 N2 Ni2 116.20(17) . .
C31 N2 Ni2 125.44(17) . .
N2 C31 C32 113.5(2) . .
N2 C31 H31A 108.9 . .
C32 C31 H31A 108.9 . .
N2 C31 H31B 108.9 . .
C32 C31 H31B 108.9 . .
H31A C31 H31B 107.7 . .
C23 N1 C27 117.4(2) . .
C23 N1 Ni2 128.13(19) . .
C27 N1 Ni2 114.17(17) . .
C2 C1 C0H 120.4(3) . .
C2 C1 H1 119.8 . .
C0H C1 H1 119.8 . .
C1 C2 C3 118.7(3) . .
C1 C2 H2 120.6 . .
C3 C2 H2 120.6 . .
N7 C6 C0H 114.1(2) . .
N7 C6 C7 123.7(2) . .
C0H C6 C7 122.1(2) . .
C4 N8 C0H 117.1(2) . .
C4 N8 Ni1 128.72(17) . .
C0H N8 Ni1 113.76(16) . .
C78 C62 C61 121.1(2) . .
C78 C62 H62 119.4 . .
C61 C62 H62 119.4 . .
C63 C64 C65 121.2(2) . .
C63 C64 H64 119.4 . .
C65 C64 H64 119.4 . .
N8 C0H C1 120.9(2) . .
N8 C0H C6 113.2(2) . .
C1 C0H C6 125.8(2) . .
N4 C41 C42 120.8(3) . .
N4 C41 C39 114.0(2) . .
C42 C41 C39 125.2(2) . .
N5 C15 C12 113.90(19) . .
N5 C15 H15A 108.8 . .
C12 C15 H15A 108.8 . .
N5 C15 H15B 108.8 . .
C12 C15 H15B 108.8 . .
H15A C15 H15B 107.7 . .
C39 C40 H40A 109.5 . .
C39 C40 H40B 109.5 . .
H40A C40 H40B 109.5 . .
C39 C40 H40C 109.5 . .
H40A C40 H40C 109.5 . .
H40B C40 H40C 109.5 . .
C4 C3 C2 119.3(3) . .
C4 C3 H3 120.4 . .
C2 C3 H3 120.4 . .
C45 N4 C41 117.3(2) . .
C45 N4 Ni1 129.29(18) . .
C41 N4 Ni1 112.97(17) . .
N1 C23 C24 123.2(3) . .
N1 C23 H23 118.4 . .
C24 C23 H23 118.4 . .
C64 C63 C78 121.1(3) . .
C64 C63 H63 119.5 . .
C78 C63 H63 119.5 . .
C34 C33 C32 120.4(2) . .
C34 C33 H33 119.8 . .
C32 C33 H33 119.8 . .
C48 C49 C50 120.1(3) . .
C48 C49 H49 119.9 . .
C50 C49 H49 119.9 . .
C43 C42 C41 120.5(3) . .
C43 C42 H42 119.7 . .
C41 C42 H42 119.7 . .
C19 C20 C21 118.9(3) . .
C19 C20 H20 120.5 . .
C21 C20 H20 120.5 . .
C61 C65 C64 118.2(2) . .
C61 C65 C66 122.0(2) . .
C64 C65 C66 119.8(2) . .
N10 C51 C50 113.4(2) . .
N10 C51 C52 123.6(2) . .
C50 C51 C52 122.9(2) . .
C54 C55 C56 119.2(3) . .
C54 C55 H55 120.4 . .
C56 C55 H55 120.4 . .
N11 C54 C55 123.7(3) . .
N11 C54 H54 118.2 . .
C55 C54 H54 118.2 . .
N9 C46 C47 124.1(3) . .
N9 C46 H46 117.9 . .
C47 C46 H46 117.9 . .
C59 N12 C66 118.7(2) . .
C59 N12 Ni3 115.94(18) . .
C66 N12 Ni3 125.38(18) . .
N10 C53 C78 113.9(2) . 2_765
N10 C53 H53A 108.8 . .
C78 C53 H53A 108.8 2_765 .
N10 C53 H53B 108.8 . .
C78 C53 H53B 108.8 2_765 .
H53A C53 H53B 107.7 . .
C28 C29 H29A 109.5 . .
C28 C29 H29B 109.5 . .
H29A C29 H29B 109.5 . .
C28 C29 H29C 109.5 . .
H29A C29 H29C 109.5 . .
H29B C29 H29C 109.5 . .
C77 O2 C74 107.5(3) . .
C12 C11 C10 120.7(2) . .
C12 C11 H11 119.7 . .
C10 C11 H11 119.7 . .
C23 C24 C25 119.2(3) . .
C23 C24 H24 120.4 . .
C25 C24 H24 120.4 . .
C39 N3 C38 118.8(2) . .
C39 N3 Ni1 115.92(17) . .
C38 N3 Ni1 125.27(16) . .
C65 C61 C62 120.6(2) . .
C65 C61 H61 119.7 . .
C62 C61 H61 119.7 . .
N7 C8 C9 112.28(19) . .
N7 C8 H8A 109.1 . .
C9 C8 H8A 109.1 . .
N7 C8 H8B 109.1 . .
C9 C8 H8B 109.1 . .
H8A C8 H8B 107.9 . .
C37 C32 C33 118.7(2) . .
C37 C32 C31 119.3(2) . .
C33 C32 C31 121.9(2) . .
C25 C26 C27 120.1(3) . .
C25 C26 H26 120.0 . .
C27 C26 H26 120.0 . .
N3 C39 C41 113.8(2) . .
N3 C39 C40 125.4(2) . .
C41 C39 C40 120.8(2) . .
O1 C69 C70 108.9(2) . .
O1 C69 H69A 109.9 . .
C70 C69 H69A 109.9 . .
O1 C69 H69B 109.9 . .
C70 C69 H69B 109.9 . .
H69A C69 H69B 108.3 . .
C12 C13 C14 121.0(2) . .
C12 C13 H13 119.5 . .
C14 C13 H13 119.5 . .
C45 C44 C43 119.1(3) . .
C45 C44 H44 120.4 . .
C43 C44 H44 120.4 . .
C71 N5 C15 118.2(2) . .
C71 N5 Ni2 116.60(17) . .
C15 N5 Ni2 125.21(17) . .
C13 C12 C11 118.4(2) . .
C13 C12 C15 122.1(2) . .
C11 C12 C15 119.5(2) . .
N8 C4 C3 123.5(2) . .
N8 C4 H4 118.2 . .
C3 C4 H4 118.2 . .
C36 C37 C32 120.5(2) . .
C36 C37 H37 119.7 . .
C32 C37 H37 119.7 . .
C57 C56 C55 118.7(3) . .
C57 C56 H56 120.7 . .
C55 C56 H56 120.7 . .
C26 C25 C24 119.1(3) . .
C26 C25 H25 120.4 . .
C24 C25 H25 120.4 . .
N1 C27 C26 120.9(2) . .
N1 C27 C28 113.1(2) . .
C26 C27 C28 126.0(3) . .
C56 C57 C58 120.7(3) . .
C56 C57 H57 119.7 . .
C58 C57 H57 119.7 . .
N9 C50 C49 120.6(2) . .
N9 C50 C51 113.7(2) . .
C49 C50 C51 125.7(2) . .
C46 C47 C48 118.6(3) . .
C46 C47 H47 120.7 . .
C48 C47 H47 120.7 . .
C69 C70 H70A 109.5 . .
C69 C70 H70B 109.5 . .
H70A C70 H70B 109.5 . .
C69 C70 H70C 109.5 . .
H70A C70 H70C 109.5 . .
H70B C70 H70C 109.5 . .
N6 C22 C21 123.5(3) . .
N6 C22 H22 118.2 . .
C21 C22 H22 118.2 . .
C22 N6 C18 117.3(2) . .
C22 N6 Ni2 128.31(18) . .
C18 N6 Ni2 113.81(17) . .
N6 C18 C19 120.6(2) . .
N6 C18 C71 113.5(2) . .
C19 C18 C71 125.8(2) . .
O1 C68 C67 108.5(3) . .
O1 C68 H68A 110.0 . .
C67 C68 H68A 110.0 . .
O1 C68 H68B 110.0 . .
C67 C68 H68B 110.0 . .
H68A C68 H68B 108.4 . .
C20 C19 C18 120.5(3) . .
C20 C19 H19 119.7 . .
C18 C19 H19 119.7 . .
C22 C21 C20 119.1(3) . .
C22 C21 H21 120.5 . .
C20 C21 H21 120.5 . .
C68 C67 H67A 109.5 . .
C68 C67 H67B 109.5 . .
H67A C67 H67B 109.5 . .
C68 C67 H67C 109.5 . .
H67A C67 H67C 109.5 . .
H67B C67 H67C 109.5 . .
C34 C35 C36 118.2(2) . .
C34 C35 C38 119.3(2) . .
C36 C35 C38 122.5(2) . .
C10 C9 C14 118.3(2) . .
C10 C9 C8 121.5(2) . .
C14 C9 C8 120.1(2) . .
C9 C10 C11 121.0(2) . .
C9 C10 H10 119.5 . .
C11 C10 H10 119.5 . .
C51 C52 H52A 109.5 . .
C51 C52 H52B 109.5 . .
H52A C52 H52B 109.5 . .
C51 C52 H52C 109.5 . .
H52A C52 H52C 109.5 . .
H52B C52 H52C 109.5 . .
C51 N10 C53 118.3(2) . .
C51 N10 Ni3 116.73(18) . .
C53 N10 Ni3 124.78(16) . .
N12 C66 C65 113.3(2) . .
N12 C66 H66A 108.9 . .
C65 C66 H66A 108.9 . .
N12 C66 H66B 108.9 . .
C65 C66 H66B 108.9 . .
H66A C66 H66B 107.7 . .
C42 C43 C44 118.8(3) . .
C42 C43 H43 120.6 . .
C44 C43 H43 120.6 . .
C77 C76 C75 104.9(4) . .
C77 C76 H76A 110.8 . .
C75 C76 H76A 110.8 . .
C77 C76 H76B 110.8 . .
C75 C76 H76B 110.8 . .
H76A C76 H76B 108.8 . .
C37 C36 C35 121.0(2) . .
C37 C36 H36 119.5 . .
C35 C36 H36 119.5 . .
C59 C60 H60A 109.5 . .
C59 C60 H60B 109.5 . .
H60A C60 H60B 109.5 . .
C59 C60 H60C 109.5 . .
H60A C60 H60C 109.5 . .
H60B C60 H60C 109.5 . .
N4 C45 C44 123.4(3) . .
N4 C45 H45 118.3 . .
C44 C45 H45 118.3 . .
C71 C17 H17A 109.5 . .
C71 C17 H17B 109.5 . .
H17A C17 H17B 109.5 . .
C71 C17 H17C 109.5 . .
H17A C17 H17C 109.5 . .
H17B C17 H17C 109.5 . .
C6 C7 H7A 109.5 . .
C6 C7 H7B 109.5 . .
H7A C7 H7B 109.5 . .
C6 C7 H7C 109.5 . .
H7A C7 H7C 109.5 . .
H7B C7 H7C 109.5 . .
N3 C38 C35 111.3(2) . .
N3 C38 H38A 109.4 . .
C35 C38 H38A 109.4 . .
N3 C38 H38B 109.4 . .
C35 C38 H38B 109.4 . .
H38A C38 H38B 108.0 . .
C62 C78 C63 117.8(2) . .
C62 C78 C53 122.2(2) . 2_765
C63 C78 C53 119.9(2) . 2_765
C96 C97 C98 107.3(7) . .
O3 C98 C97 110.9(8) . .
C95 C96 C97 104.4(8) . .
C98 O3 C95 95.5(8) . .
C96 C95 O3 109.5(8) . .
C86 O5 C87 116.7(10) . .
O5 C87 C94 101.2(15) . .
O5 C86 C93 101.8(9) . .
C94 C93 C86 109.1(19) . .
C93 C94 C87 91(2) . .

loop_
_geom_bond_atom_site_label_1
_geom_bond_atom_site_label_2
_geom_bond_distance
_geom_bond_site_symmetry_2
Ni1 N7 1.9069(19) .
Ni1 N3 1.910(2) .
Ni1 N4 1.916(2) .
Ni1 N8 1.924(2) .
Ni2 N2 1.906(2) .
Ni2 N5 1.908(2) .
Ni2 N6 1.914(2) .
Ni2 N1 1.917(2) .
Ni3 N10 1.904(2) .
Ni3 N12 1.913(2) .
Ni3 N11 1.919(2) .
Ni3 N9 1.928(2) .
N7 C6 1.331(3) .
N7 C8 1.468(3) .
N11 C54 1.354(3) .
N11 C58 1.389(3) .
N9 C46 1.359(3) .
N9 C50 1.381(3) .
O1 C68 1.416(3) .
O1 C69 1.422(3) .
C75 C74 1.377(7) .
C75 C76 1.463(6) .
C75 H75A 0.9900 .
C75 H75B 0.9900 .
C77 O2 1.369(6) .
C77 C76 1.414(7) .
C77 H77A 0.9900 .
C77 H77B 0.9900 .
C71 N5 1.330(3) .
C71 C18 1.428(4) .
C71 C17 1.504(4) .
C28 N2 1.334(3) .
C28 C27 1.427(4) .
C28 C29 1.502(4) .
C74 O2 1.431(6) .
C74 H74A 0.9900 .
C74 H74B 0.9900 .
C14 C13 1.392(3) .
C14 C9 1.394(3) .
C14 H14 0.9500 .
C58 C57 1.413(4) .
C58 C59 1.419(4) .
C48 C49 1.366(4) .
C48 C47 1.414(4) .
C48 H48 0.9500 .
C59 N12 1.334(3) .
C59 C60 1.503(4) .
C34 C35 1.388(3) .
C34 C33 1.391(3) .
C34 H34 0.9500 .
N2 C31 1.462(3) .
C31 C32 1.524(3) .
C31 H31A 0.9900 .
C31 H31B 0.9900 .
N1 C23 1.360(3) .
N1 C27 1.386(3) .
C1 C2 1.365(4) .
C1 C0H 1.411(3) .
C1 H1 0.9500 .
C2 C3 1.403(4) .
C2 H2 0.9500 .
C6 C0H 1.428(3) .
C6 C7 1.503(3) .
N8 C4 1.363(3) .
N8 C0H 1.384(3) .
C62 C78 1.394(3) .
C62 C61 1.397(3) .
C62 H62 0.9500 .
C64 C63 1.383(4) .
C64 C65 1.395(4) .
C64 H64 0.9500 .
C41 N4 1.384(3) .
C41 C42 1.412(4) .
C41 C39 1.423(4) .
C15 N5 1.463(3) .
C15 C12 1.518(3) .
C15 H15A 0.9900 .
C15 H15B 0.9900 .
C40 C39 1.502(4) .
C40 H40A 0.9800 .
C40 H40B 0.9800 .
C40 H40C 0.9800 .
C3 C4 1.374(4) .
C3 H3 0.9500 .
N4 C45 1.360(3) .
C23 C24 1.370(4) .
C23 H23 0.9500 .
C63 C78 1.397(4) .
C63 H63 0.9500 .
C33 C32 1.391(3) .
C33 H33 0.9500 .
C49 C50 1.421(3) .
C49 H49 0.9500 .
C42 C43 1.361(5) .
C42 H42 0.9500 .
C20 C19 1.371(4) .
C20 C21 1.399(4) .
C20 H20 0.9500 .
C65 C61 1.391(3) .
C65 C66 1.528(4) .
C51 N10 1.329(3) .
C51 C50 1.431(4) .
C51 C52 1.503(3) .
C55 C54 1.379(4) .
C55 C56 1.399(4) .
C55 H55 0.9500 .
C54 H54 0.9500 .
C46 C47 1.369(4) .
C46 H46 0.9500 .
N12 C66 1.459(3) .
C53 N10 1.466(3) .
C53 C78 1.523(4) 2_765
C53 H53A 0.9900 .
C53 H53B 0.9900 .
C29 H29A 0.9800 .
C29 H29B 0.9800 .
C29 H29C 0.9800 .
C11 C12 1.391(3) .
C11 C10 1.393(4) .
C11 H11 0.9500 .
C24 C25 1.403(4) .
C24 H24 0.9500 .
N3 C39 1.327(3) .
N3 C38 1.476(3) .
C61 H61 0.9500 .
C8 C9 1.514(3) .
C8 H8A 0.9900 .
C8 H8B 0.9900 .
C32 C37 1.391(3) .
C26 C25 1.364(4) .
C26 C27 1.407(4) .
C26 H26 0.9500 .
C69 C70 1.503(4) .
C69 H69A 0.9900 .
C69 H69B 0.9900 .
C13 C12 1.388(3) .
C13 H13 0.9500 .
C44 C45 1.380(4) .
C44 C43 1.403(4) .
C44 H44 0.9500 .
C4 H4 0.9500 .
C37 C36 1.386(4) .
C37 H37 0.9500 .
C56 C57 1.366(4) .
C56 H56 0.9500 .
C25 H25 0.9500 .
C57 H57 0.9500 .
C47 H47 0.9500 .
C70 H70A 0.9800 .
C70 H70B 0.9800 .
C70 H70C 0.9800 .
C22 N6 1.363(3) .
C22 C21 1.374(4) .
C22 H22 0.9500 .
N6 C18 1.390(3) .
C18 C19 1.403(4) .
C68 C67 1.505(4) .
C68 H68A 0.9900 .
C68 H68B 0.9900 .
C19 H19 0.9500 .
C21 H21 0.9500 .
C67 H67A 0.9800 .
C67 H67B 0.9800 .
C67 H67C 0.9800 .
C35 C36 1.394(3) .
C35 C38 1.517(3) .
C9 C10 1.389(3) .
C10 H10 0.9500 .
C52 H52A 0.9800 .
C52 H52B 0.9800 .
C52 H52C 0.9800 .
C66 H66A 0.9900 .
C66 H66B 0.9900 .
C43 H43 0.9500 .
C76 H76A 0.9900 .
C76 H76B 0.9900 .
C36 H36 0.9500 .
C60 H60A 0.9800 .
C60 H60B 0.9800 .
C60 H60C 0.9800 .
C45 H45 0.9500 .
C17 H17A 0.9800 .
C17 H17B 0.9800 .
C17 H17C 0.9800 .
C7 H7A 0.9800 .
C7 H7B 0.9800 .
C7 H7C 0.9800 .
C38 H38A 0.9900 .
C38 H38B 0.9900 .
C78 C53 1.523(4) 2_765
C97 C96 1.465(12) .
C97 C98 1.610(11) .
C98 O3 1.404(15) .
C96 C95 1.443(14) .
O3 C95 1.712(14) .
O5 C86 1.375(13) .
O5 C87 1.467(19) .
C87 C94 1.83(5) .
C86 C93 1.546(14) .
C93 C94 1.536(18) .
